data_1505864
loop_
_publ_author_name
'Mazal, Ctibor'
'Skarka, Ondrej'
'Kaleta, Jir\'i'
'Michl, Josef'

_publ_section_title
;
 cis-endo-Bicyclo[1.1.1]pentane-1,2,3,4- tetracarboxylic acid and its
 derivatives.
;
_journal_issue 4
_journal_name_full 'Organic letters'
_journal_page_first 749
_journal_page_last 752
_journal_paper_doi 10.1021/ol053039n
_journal_volume 8
_journal_year 2006
_chemical_formula_sum 'C11 H12 O8'
_chemical_formula_weight 272.21
_chemical_name_systematic
; 
 Bicyclo[1.1.1]pentane-1,2,3,4-tetracarboxylic acid 2,4-dimethyl ester
;
_space_group_IT_number 2
_symmetry_cell_setting triclinic
_symmetry_space_group_name_Hall '-P 1'
_symmetry_space_group_name_H-M 'P -1'
_atom_sites_solution_hydrogens geom
_atom_sites_solution_primary direct
_atom_sites_solution_secondary difmap
_audit_creation_method SHELXL-97
_cell_angle_alpha 89.93(3)
_cell_angle_beta 89.86(3)
_cell_angle_gamma 73.88(3)
_cell_formula_units_Z 8
_cell_length_a 8.3528(17)
_cell_length_b 11.293(2)
_cell_length_c 27.476(6)
_cell_measurement_reflns_used 887
_cell_measurement_temperature 120(2)
_cell_measurement_theta_max 24.3525
_cell_measurement_theta_min 2.6435
_cell_volume 2489.9(9)
_computing_cell_refinement 'KUMA KM-4 software'
_computing_data_collection 'KUMA KM-4 Crysalis V170'
_computing_data_reduction 'KUMA KM-4 software'
_computing_molecular_graphics 'SHELXTL (Bruker, 1998)'
_computing_publication_material 'SHELXTL (Bruker, 1998)'
_computing_structure_refinement 'SHELXTL (Bruker, 1998)'
_computing_structure_solution 'SHELXTL (Bruker, 1998)'
_diffrn_ambient_temperature 120(2)
_diffrn_detector_area_resol_mean '0.06 mm'
_diffrn_measured_fraction_theta_full 0.867
_diffrn_measured_fraction_theta_max 0.759
_diffrn_measurement_device_type 'Kuma KM-4 CCD diffractometer'
_diffrn_measurement_method '\w scan'
_diffrn_radiation_monochromator graphite
_diffrn_radiation_source 'fine-focus sealed tube'
_diffrn_radiation_type MoK\a
_diffrn_radiation_wavelength 0.71069
_diffrn_reflns_av_R_equivalents 0.0238
_diffrn_reflns_av_sigmaI/netI 0.0707
_diffrn_reflns_limit_h_max 11
_diffrn_reflns_limit_h_min -10
_diffrn_reflns_limit_k_max 10
_diffrn_reflns_limit_k_min -15
_diffrn_reflns_limit_l_max 34
_diffrn_reflns_limit_l_min -35
_diffrn_reflns_number 13332
_diffrn_reflns_theta_full 25.00
_diffrn_reflns_theta_max 28.50
_diffrn_reflns_theta_min 2.71
_diffrn_standards_decay_% 'not applicable'
_diffrn_standards_interval_count 'not applicable'
_diffrn_standards_interval_time 'not applicable'
_diffrn_standards_number 'not applicable'
_exptl_absorpt_coefficient_mu 0.127
_exptl_absorpt_correction_T_max 1.000
_exptl_absorpt_correction_T_min 0.978
_exptl_absorpt_correction_type psi-scan
_exptl_absorpt_process_details SHELXTL
_exptl_crystal_colour white
_exptl_crystal_density_diffrn 1.452
_exptl_crystal_density_method 'not measured'
_exptl_crystal_description planar
_exptl_crystal_F_000 1136
_exptl_crystal_size_max 0.25
_exptl_crystal_size_mid 0.10
_exptl_crystal_size_min 0.07
_refine_diff_density_max 0.301
_refine_diff_density_min -0.236
_refine_diff_density_rms 0.047
_refine_ls_extinction_method none
_refine_ls_goodness_of_fit_ref 0.983
_refine_ls_hydrogen_treatment mixed
_refine_ls_matrix_type full
_refine_ls_number_parameters 725
_refine_ls_number_reflns 9576
_refine_ls_number_restraints 0
_refine_ls_restrained_S_all 0.983
_refine_ls_R_factor_all 0.0973
_refine_ls_R_factor_gt 0.0450
_refine_ls_shift/su_max 0.121
_refine_ls_shift/su_mean 0.011
_refine_ls_structure_factor_coef Fsqd
_refine_ls_weighting_details 'calc w=1/[\s^2^(Fo^2^)+(0.0412P)^2^+0.0000P] where P=(Fo^2^+2Fc^2^)/3'
_refine_ls_weighting_scheme calc
_refine_ls_wR_factor_gt 0.1049
_refine_ls_wR_factor_ref 0.1157
_reflns_number_gt 4752
_reflns_number_total 9576
_reflns_threshold_expression >2sigma(I)
_cod_data_source_file ol053039nsi20060105_121156.cif
_cod_data_source_block acesa
_cod_depositor_comments
;
The following automatic conversions were performed:

'_symmetry_cell_setting' value 'Triclinic' changed to 'triclinic'
according to /home/saulius/struct/CIF-dictionaries/cif_core.dic
dictionary named 'cif_core.dic' version 2.4.1 from 2010-06-29.

Automatic conversion script
Id: cif_fix_values 1715 2011-07-08 13:25:40Z adriana 
;
_cod_original_sg_symbol_H-M P-1
_cod_database_code 1505864

loop_
_symmetry_equiv_pos_as_xyz
'x, y, z'
'-x, -y, -z'

loop_
_atom_site_label
_atom_site_type_symbol
_atom_site_fract_x
_atom_site_fract_y
_atom_site_fract_z
_atom_site_U_iso_or_equiv
_atom_site_adp_type
_atom_site_occupancy
_atom_site_symmetry_multiplicity
_atom_site_calc_flag
_atom_site_refinement_flags
C1 C 1.1068(3) 0.1947(2) -0.00184(10) 0.0168(6) Uani 1 1 d .
C2 C 0.9484(3) 0.1713(2) 0.02195(10) 0.0173(6) Uani 1 1 d .
H2 H 0.9077 0.1090 0.0036 0.021 Uiso 1 1 calc R
C3 C 0.8910(3) 0.3009(2) -0.00143(10) 0.0159(6) Uani 1 1 d .
C4 C 1.0539(3) 0.3305(2) 0.01624(10) 0.0168(6) Uani 1 1 d .
H4 H 1.0907 0.3877 -0.0062 0.020 Uiso 1 1 calc R
C5 C 0.9936(3) 0.2423(2) -0.04748(10) 0.0194(6) Uani 1 1 d .
H5A H 1.0299 0.2997 -0.0693 0.023 Uiso 1 1 calc R
H5B H 0.9530 0.1800 -0.0652 0.023 Uiso 1 1 calc R
C6 C 1.2798(3) 0.1093(2) -0.00212(10) 0.0177(7) Uani 1 1 d .
O1 O 1.3954(2) 0.16773(17) -0.00297(7) 0.0257(5) Uani 1 1 d .
H6 H 1.498(4) 0.113(3) -0.0020(11) 0.044(9) Uiso 1 1 d .
O2 O 1.3063(2) -0.00306(16) -0.00162(7) 0.0241(5) Uani 1 1 d .
C7 C 0.9357(3) 0.1569(2) 0.07607(11) 0.0216(7) Uani 1 1 d .
O3 O 0.8421(2) 0.22921(17) 0.10307(7) 0.0305(5) Uani 1 1 d .
O4 O 1.0390(2) 0.04859(16) 0.09056(7) 0.0292(5) Uani 1 1 d .
C8 C 1.0393(4) 0.0238(3) 0.14236(11) 0.0428(9) Uani 1 1 d .
H8A H 1.0689 0.0898 0.1602 0.064 Uiso 1 1 calc R
H8B H 1.1210 -0.0552 0.1494 0.064 Uiso 1 1 calc R
H8C H 0.9283 0.0200 0.1525 0.064 Uiso 1 1 calc R
C9 C 0.7189(3) 0.3883(2) -0.00139(10) 0.0172(6) Uani 1 1 d .
O5 O 0.6031(2) 0.33316(17) 0.00701(8) 0.0267(5) Uani 1 1 d .
H9 H 0.501(4) 0.387(3) 0.0065(10) 0.038(9) Uiso 1 1 d .
O6 O 0.6933(2) 0.49854(16) -0.00924(7) 0.0254(5) Uani 1 1 d .
C10 C 1.0807(3) 0.3551(2) 0.06906(10) 0.0191(6) Uani 1 1 d .
O7 O 1.1839(2) 0.28904(17) 0.09503(7) 0.0305(5) Uani 1 1 d .
O8 O 0.9770(2) 0.46368(16) 0.08297(7) 0.0236(5) Uani 1 1 d .
C11 C 0.9872(4) 0.4940(3) 0.13439(11) 0.0366(8) Uani 1 1 d .
H11A H 0.9638 0.4291 0.1546 0.055 Uiso 1 1 calc R
H11B H 0.9053 0.5728 0.1415 0.055 Uiso 1 1 calc R
H11C H 1.0993 0.5004 0.1416 0.055 Uiso 1 1 calc R
C12 C 0.6715(3) -0.2775(2) 0.24881(10) 0.0162(6) Uani 1 1 d .
C13 C 0.5055(3) -0.3030(2) 0.23170(10) 0.0161(6) Uani 1 1 d .
H13 H 0.4722 -0.3637 0.2532 0.019 Uiso 1 1 calc R
C14 C 0.4558(3) -0.1711(2) 0.25373(10) 0.0167(6) Uani 1 1 d .
C15 C 0.6108(3) -0.1437(2) 0.22910(10) 0.0171(6) Uani 1 1 d .
H15 H 0.6550 -0.0847 0.2484 0.020 Uiso 1 1 calc R
C16 C 0.5759(3) -0.2266(2) 0.29722(10) 0.0186(6) Uani 1 1 d .
H16A H 0.6197 -0.1676 0.3160 0.022 Uiso 1 1 calc R
H16B H 0.5427 -0.2876 0.3180 0.022 Uiso 1 1 calc R
C17 C 0.8437(3) -0.3641(2) 0.24548(10) 0.0184(7) Uani 1 1 d .
O9 O 0.9594(2) -0.30652(17) 0.24127(8) 0.0279(5) Uani 1 1 d .
H17 H 1.062(4) -0.363(3) 0.2358(11) 0.051(10) Uiso 1 1 d .
O10 O 0.8688(2) -0.47566(16) 0.24759(7) 0.0230(5) Uani 1 1 d .
C18 C 0.4701(3) -0.3204(2) 0.17875(10) 0.0201(7) Uani 1 1 d .
O11 O 0.3658(2) -0.24923(17) 0.15481(7) 0.0311(5) Uani 1 1 d .
O12 O 0.5657(2) -0.42924(16) 0.16261(7) 0.0247(5) Uani 1 1 d .
C19 C 0.5421(4) -0.4560(3) 0.11185(11) 0.0423(9) Uani 1 1 d .
H19A H 0.4272 -0.4594 0.1070 0.063 Uiso 1 1 calc R
H19B H 0.6194 -0.5356 0.1031 0.063 Uiso 1 1 calc R
H19C H 0.5636 -0.3911 0.0913 0.063 Uiso 1 1 calc R
C20 C 0.2838(3) -0.0854(2) 0.25733(10) 0.0186(7) Uani 1 1 d .
O13 O 0.1673(2) -0.14287(18) 0.25435(8) 0.0274(6) Uani 1 1 d .
H20 H 0.076(4) -0.091(3) 0.2578(13) 0.065(12) Uiso 1 1 d .
O14 O 0.2572(2) 0.02582(15) 0.26284(7) 0.0261(5) Uani 1 1 d .
C21 C 0.6163(3) -0.1220(2) 0.17552(11) 0.0221(7) Uani 1 1 d .
O15 O 0.7067(2) -0.18953(17) 0.14651(7) 0.0299(5) Uani 1 1 d .
O16 O 0.5097(2) -0.01241(16) 0.16373(7) 0.0279(5) Uani 1 1 d .
C22 C 0.4992(4) 0.0182(3) 0.11221(11) 0.0414(9) Uani 1 1 d .
H22A H 0.6077 0.0244 0.1007 0.062 Uiso 1 1 calc R
H22B H 0.4151 0.0973 0.1073 0.062 Uiso 1 1 calc R
H22C H 0.4675 -0.0463 0.0940 0.062 Uiso 1 1 calc R
C23 C -0.1565(3) 0.1363(2) 0.25443(10) 0.0186(7) Uani 1 1 d .
C24 C -0.4948(3) 0.1969(2) 0.26831(10) 0.0163(6) Uani 1 1 d .
H24 H -0.5277 0.1360 0.2469 0.020 Uiso 1 1 calc R
C25 C -0.5442(3) 0.3289(2) 0.24605(10) 0.0164(6) Uani 1 1 d .
C26 C -0.3891(3) 0.3562(2) 0.27094(10) 0.0169(6) Uani 1 1 d .
H26 H -0.3443 0.4149 0.2515 0.020 Uiso 1 1 calc R
C27 C -0.4236(3) 0.2740(2) 0.20286(10) 0.0202(7) Uani 1 1 d .
H27A H -0.3794 0.3331 0.1842 0.024 Uiso 1 1 calc R
H27B H -0.4565 0.2133 0.1820 0.024 Uiso 1 1 calc R
C28 C -0.3288(3) 0.2224(2) 0.25107(10) 0.0169(6) Uani 1 1 d .
O17 O -0.0404(2) 0.19332(17) 0.25860(8) 0.0273(5) Uani 1 1 d .
H28 H 0.062(4) 0.134(3) 0.2613(11) 0.047(10) Uiso 1 1 d .
O18 O -0.1312(2) 0.02432(16) 0.25232(7) 0.0228(5) Uani 1 1 d .
C29 C -0.5308(3) 0.1795(2) 0.32108(11) 0.0218(7) Uani 1 1 d .
O19 O -0.6344(2) 0.25108(17) 0.34534(7) 0.0307(5) Uani 1 1 d .
O20 O -0.4343(2) 0.07070(16) 0.33739(7) 0.0253(5) Uani 1 1 d .
C30 C -0.4585(4) 0.0438(3) 0.38816(12) 0.0402(9) Uani 1 1 d .
H30A H -0.4344 0.1074 0.4088 0.060 Uiso 1 1 calc R
H30B H -0.3833 -0.0368 0.3967 0.060 Uiso 1 1 calc R
H30C H -0.5742 0.0425 0.3933 0.060 Uiso 1 1 calc R
C31 C -0.7167(3) 0.4145(2) 0.24257(10) 0.0175(6) Uani 1 1 d .
O21 O -0.8329(2) 0.35713(17) 0.24554(8) 0.0263(5) Uani 1 1 d .
H31 H -0.928(4) 0.407(3) 0.2400(12) 0.063(12) Uiso 1 1 d .
O22 O -0.7425(2) 0.52590(16) 0.23708(7) 0.0257(5) Uani 1 1 d .
C32 C -0.3835(3) 0.3783(2) 0.32463(11) 0.0221(7) Uani 1 1 d .
O23 O -0.2930(2) 0.31023(17) 0.35353(7) 0.0302(5) Uani 1 1 d .
O24 O -0.4897(2) 0.48763(16) 0.33626(7) 0.0289(5) Uani 1 1 d .
C33 C -0.4998(4) 0.5185(3) 0.38780(11) 0.0410(9) Uani 1 1 d .
H33A H -0.5320 0.4544 0.4062 0.062 Uiso 1 1 calc R
H33B H -0.5831 0.5979 0.3928 0.062 Uiso 1 1 calc R
H33C H -0.3909 0.5241 0.3991 0.062 Uiso 1 1 calc R
C34 C 1.1066(3) 0.6950(2) 0.50213(10) 0.0163(6) Uani 1 1 d .
C35 C 0.9488(3) 0.6713(2) 0.47798(10) 0.0185(7) Uani 1 1 d .
H35 H 0.9077 0.6090 0.4964 0.022 Uiso 1 1 calc R
C36 C 0.8909(3) 0.8012(2) 0.50164(10) 0.0157(6) Uani 1 1 d .
C37 C 1.0540(3) 0.8304(2) 0.48385(10) 0.0160(6) Uani 1 1 d .
H37 H 1.0905 0.8877 0.5062 0.019 Uiso 1 1 calc R
C38 C 0.9939(3) 0.7421(2) 0.54767(10) 0.0205(7) Uani 1 1 d .
H38A H 1.0302 0.7994 0.5695 0.025 Uiso 1 1 calc R
H38B H 0.9533 0.6797 0.5654 0.025 Uiso 1 1 calc R
C39 C 1.2798(3) 0.6094(2) 0.50205(10) 0.0175(6) Uani 1 1 d .
O25 O 1.3955(2) 0.66753(17) 0.50304(7) 0.0255(5) Uani 1 1 d .
H39 H 1.505(4) 0.610(3) 0.5020(11) 0.058(10) Uiso 1 1 d .
O26 O 1.3061(2) 0.49713(16) 0.50165(7) 0.0241(5) Uani 1 1 d .
C40 C 0.9355(3) 0.6570(2) 0.42378(11) 0.0223(7) Uani 1 1 d .
O27 O 0.8417(2) 0.72915(17) 0.39712(7) 0.0316(5) Uani 1 1 d .
O28 O 1.0386(2) 0.54855(16) 0.40957(7) 0.0288(5) Uani 1 1 d .
C41 C 1.0391(4) 0.5234(3) 0.35771(11) 0.0424(9) Uani 1 1 d .
H41A H 0.9270 0.5228 0.3475 0.064 Uiso 1 1 calc R
H41B H 1.1176 0.4429 0.3509 0.064 Uiso 1 1 calc R
H41C H 1.0731 0.5875 0.3398 0.064 Uiso 1 1 calc R
C42 C 0.7188(3) 0.8885(2) 0.50140(10) 0.0160(6) Uani 1 1 d .
O29 O 0.6030(2) 0.83341(17) 0.49294(8) 0.0269(5) Uani 1 1 d .
H42 H 0.502(4) 0.886(3) 0.4937(11) 0.043(9) Uiso 1 1 d .
O30 O 0.6937(2) 0.99846(16) 0.50933(7) 0.0248(5) Uani 1 1 d .
C43 C 1.0811(3) 0.8550(2) 0.43091(11) 0.0198(7) Uani 1 1 d .
O31 O 1.1836(2) 0.78905(17) 0.40482(7) 0.0312(5) Uani 1 1 d .
O32 O 0.9770(2) 0.96352(16) 0.41707(7) 0.0242(5) Uani 1 1 d .
C44 C 0.9880(4) 0.9941(3) 0.36572(11) 0.0356(8) Uani 1 1 d .
H44A H 1.0996 1.0022 0.3587 0.053 Uiso 1 1 calc R
H44B H 0.9047 1.0721 0.3585 0.053 Uiso 1 1 calc R
H44C H 0.9673 0.9285 0.3455 0.053 Uiso 1 1 calc R

loop_
_atom_site_aniso_label
_atom_site_aniso_U_11
_atom_site_aniso_U_22
_atom_site_aniso_U_33
_atom_site_aniso_U_23
_atom_site_aniso_U_13
_atom_site_aniso_U_12
C1 0.0142(13) 0.0145(13) 0.0197(16) -0.0015(11) 0.0008(12) -0.0008(11)
C2 0.0129(13) 0.0113(13) 0.0262(18) 0.0002(12) 0.0003(12) -0.0007(11)
C3 0.0125(13) 0.0140(13) 0.0211(16) 0.0004(11) -0.0001(12) -0.0034(11)
C4 0.0132(13) 0.0130(13) 0.0219(17) 0.0004(11) 0.0026(12) 0.0002(11)
C5 0.0188(13) 0.0160(13) 0.0213(17) 0.0002(12) 0.0004(12) -0.0014(11)
C6 0.0143(13) 0.0181(15) 0.0200(17) -0.0022(12) 0.0012(12) -0.0034(12)
O1 0.0121(9) 0.0157(10) 0.0484(15) -0.0023(9) 0.0027(9) -0.0026(9)
O2 0.0150(9) 0.0144(10) 0.0403(14) -0.0009(9) 0.0027(9) -0.0002(8)
C7 0.0155(13) 0.0178(14) 0.0310(19) 0.0012(13) 0.0021(13) -0.0036(12)
O3 0.0257(11) 0.0264(11) 0.0346(13) 0.0000(10) 0.0116(10) 0.0007(9)
O4 0.0345(11) 0.0193(10) 0.0276(13) 0.0056(9) 0.0022(10) 0.0027(9)
C8 0.060(2) 0.0361(19) 0.023(2) 0.0091(15) -0.0001(17) 0.0030(17)
C9 0.0147(13) 0.0178(15) 0.0177(16) -0.0004(12) -0.0021(12) -0.0022(12)
O5 0.0108(9) 0.0161(10) 0.0517(16) 0.0044(10) -0.0006(10) -0.0012(9)
O6 0.0148(9) 0.0158(10) 0.0436(14) 0.0039(9) -0.0010(9) -0.0008(8)
C10 0.0144(13) 0.0158(14) 0.0270(18) 0.0012(12) 0.0015(13) -0.0041(11)
O7 0.0257(11) 0.0248(11) 0.0362(14) 0.0017(9) -0.0103(10) 0.0012(9)
O8 0.0257(10) 0.0192(10) 0.0220(12) -0.0039(8) 0.0002(9) 0.0003(8)
C11 0.050(2) 0.0295(17) 0.0240(19) -0.0072(14) -0.0007(16) -0.0014(16)
C12 0.0125(12) 0.0110(13) 0.0244(17) 0.0001(11) -0.0010(12) -0.0023(11)
C13 0.0118(12) 0.0130(13) 0.0219(17) 0.0005(12) 0.0019(12) -0.0006(11)
C14 0.0128(13) 0.0128(13) 0.0241(17) -0.0017(12) 0.0003(12) -0.0026(11)
C15 0.0117(13) 0.0138(13) 0.0252(17) -0.0006(12) 0.0000(12) -0.0026(11)
C16 0.0179(13) 0.0161(13) 0.0202(16) 0.0005(12) 0.0004(12) -0.0020(11)
C17 0.0164(14) 0.0160(15) 0.0212(17) 0.0000(12) -0.0019(13) -0.0019(12)
O9 0.0114(10) 0.0147(10) 0.0574(16) 0.0023(10) 0.0006(10) -0.0036(9)
O10 0.0137(9) 0.0137(10) 0.0398(13) 0.0003(9) -0.0015(9) -0.0006(8)
C18 0.0165(13) 0.0183(14) 0.0264(18) 0.0001(12) 0.0014(13) -0.0061(12)
O11 0.0264(11) 0.0275(11) 0.0338(13) 0.0005(9) -0.0095(10) 0.0022(9)
O12 0.0285(11) 0.0186(10) 0.0234(12) -0.0031(8) -0.0013(9) -0.0005(9)
C19 0.052(2) 0.0360(19) 0.031(2) -0.0119(15) -0.0032(17) 0.0009(16)
C20 0.0132(13) 0.0180(15) 0.0245(17) 0.0005(12) -0.0001(12) -0.0040(12)
O13 0.0122(10) 0.0150(11) 0.0528(16) -0.0034(10) 0.0023(10) -0.0001(9)
O14 0.0131(9) 0.0133(10) 0.0500(15) -0.0037(9) 0.0006(9) -0.0007(8)
C21 0.0164(13) 0.0163(14) 0.0336(19) -0.0009(13) 0.0022(13) -0.0048(12)
O15 0.0294(11) 0.0261(11) 0.0293(13) 0.0008(9) 0.0093(10) 0.0006(9)
O16 0.0331(11) 0.0189(10) 0.0257(13) 0.0043(9) -0.0010(10) 0.0029(9)
C22 0.056(2) 0.0298(17) 0.030(2) 0.0064(15) -0.0039(17) 0.0025(16)
C23 0.0160(14) 0.0166(15) 0.0208(17) -0.0012(12) 0.0037(12) -0.0009(12)
C24 0.0127(13) 0.0127(13) 0.0222(17) 0.0011(12) 0.0025(12) -0.0012(11)
C25 0.0108(12) 0.0137(13) 0.0239(17) 0.0006(12) 0.0010(12) -0.0023(11)
C26 0.0110(12) 0.0111(13) 0.0283(18) 0.0021(12) -0.0004(12) -0.0027(11)
C27 0.0184(13) 0.0162(14) 0.0242(17) -0.0002(12) 0.0019(12) -0.0021(11)
C28 0.0120(13) 0.0122(13) 0.0254(17) -0.0004(12) 0.0031(12) -0.0015(11)
O17 0.0123(10) 0.0146(10) 0.0547(16) -0.0007(10) 0.0009(10) -0.0033(9)
O18 0.0142(9) 0.0140(10) 0.0379(13) -0.0002(9) 0.0005(9) -0.0002(8)
C29 0.0165(13) 0.0160(14) 0.034(2) 0.0014(13) -0.0015(13) -0.0055(12)
O19 0.0274(11) 0.0274(11) 0.0311(13) 0.0004(10) 0.0122(10) 0.0024(9)
O20 0.0277(11) 0.0203(10) 0.0243(12) 0.0063(9) 0.0030(9) -0.0011(9)
C30 0.048(2) 0.0345(18) 0.031(2) 0.0100(15) 0.0046(17) -0.0006(16)
C31 0.0131(13) 0.0158(14) 0.0228(17) -0.0008(12) 0.0000(12) -0.0027(12)
O21 0.0120(10) 0.0162(11) 0.0494(15) 0.0034(10) -0.0026(10) -0.0018(9)
O22 0.0132(9) 0.0149(10) 0.0474(14) 0.0033(9) 0.0009(9) -0.0010(8)
C32 0.0161(13) 0.0166(14) 0.0333(19) -0.0006(13) -0.0008(13) -0.0042(12)
O23 0.0295(11) 0.0246(11) 0.0319(13) 0.0018(9) -0.0086(10) 0.0002(9)
O24 0.0347(11) 0.0180(10) 0.0279(13) -0.0047(9) 0.0002(10) 0.0030(9)
C33 0.056(2) 0.0298(17) 0.029(2) -0.0076(15) 0.0017(17) 0.0004(16)
C34 0.0128(13) 0.0145(13) 0.0212(17) 0.0014(11) -0.0017(12) -0.0033(11)
C35 0.0113(13) 0.0130(13) 0.0298(18) 0.0000(12) 0.0008(12) -0.0009(11)
C36 0.0120(13) 0.0140(13) 0.0197(16) 0.0019(11) 0.0017(12) -0.0016(11)
C37 0.0126(12) 0.0130(13) 0.0204(17) 0.0005(11) 0.0007(12) -0.0004(11)
C38 0.0182(13) 0.0154(13) 0.0251(17) 0.0009(12) 0.0020(12) 0.0002(11)
C39 0.0163(14) 0.0157(14) 0.0191(17) 0.0017(12) -0.0011(12) -0.0022(12)
O25 0.0127(9) 0.0156(10) 0.0476(15) 0.0021(9) -0.0021(9) -0.0030(8)
O26 0.0134(9) 0.0160(10) 0.0404(14) 0.0017(9) -0.0004(9) -0.0002(8)
C40 0.0172(14) 0.0178(14) 0.0312(19) -0.0023(13) -0.0023(13) -0.0037(12)
O27 0.0269(11) 0.0263(11) 0.0372(14) 0.0013(10) -0.0117(10) 0.0000(9)
O28 0.0338(11) 0.0203(10) 0.0267(13) -0.0047(9) -0.0007(10) 0.0017(9)
C41 0.062(2) 0.0360(19) 0.0206(19) -0.0067(15) 0.0029(17) 0.0000(17)
C42 0.0140(13) 0.0171(15) 0.0170(16) 0.0030(12) 0.0032(12) -0.0047(12)
O29 0.0108(9) 0.0163(11) 0.0523(15) -0.0037(10) 0.0021(10) -0.0019(9)
O30 0.0158(9) 0.0167(10) 0.0398(13) -0.0028(9) 0.0031(9) -0.0012(8)
C43 0.0157(13) 0.0157(14) 0.0279(18) 0.0020(12) 0.0001(13) -0.0041(12)
O31 0.0254(11) 0.0249(11) 0.0375(14) -0.0010(10) 0.0095(10) 0.0023(9)
O32 0.0268(10) 0.0190(10) 0.0231(12) 0.0043(8) -0.0007(9) -0.0001(9)
C44 0.049(2) 0.0295(17) 0.0223(19) 0.0071(14) 0.0000(16) -0.0010(16)

loop_
_atom_type_symbol
_atom_type_description
_atom_type_scat_dispersion_real
_atom_type_scat_dispersion_imag
_atom_type_scat_source
C C 0.0033 0.0016 'International Tables Vol C Tables 4.2.6.8 and 6.1.1.4'
H H 0.0000 0.0000 'International Tables Vol C Tables 4.2.6.8 and 6.1.1.4'
O O 0.0106 0.0060 'International Tables Vol C Tables 4.2.6.8 and 6.1.1.4'

loop_
_geom_angle_atom_site_label_1
_geom_angle_atom_site_label_2
_geom_angle_atom_site_label_3
_geom_angle
C6 C1 C4 126.5(2)
C6 C1 C2 127.1(2)
C4 C1 C2 90.7(2)
C6 C1 C5 126.7(2)
C4 C1 C5 86.52(18)
C2 C1 C5 86.15(19)
C6 C1 C3 179.9(3)
C4 C1 C3 53.54(14)
C2 C1 C3 52.76(14)
C5 C1 C3 53.34(14)
C7 C2 C3 120.0(2)
C7 C2 C1 121.3(2)
C3 C2 C1 73.84(18)
C9 C3 C2 127.7(2)
C9 C3 C4 126.2(2)
C2 C3 C4 90.72(19)
C9 C3 C5 126.1(2)
C2 C3 C5 86.84(19)
C4 C3 C5 86.36(19)
C9 C3 C1 178.9(2)
C2 C3 C1 53.40(15)
C4 C3 C1 52.96(14)
C5 C3 C1 53.69(15)
C10 C4 C1 118.3(2)
C10 C4 C3 121.5(2)
C1 C4 C3 73.49(17)
C3 C5 C1 72.97(17)
O2 C6 O1 125.0(2)
O2 C6 C1 122.1(2)
O1 C6 C1 112.9(2)
O3 C7 O4 124.1(3)
O3 C7 C2 125.7(2)
O4 C7 C2 110.1(2)
C7 O4 C8 115.6(2)
O6 C9 O5 124.9(2)
O6 C9 C3 122.4(3)
O5 C9 C3 112.7(2)
O7 C10 O8 124.4(2)
O7 C10 C4 125.1(2)
O8 C10 C4 110.5(2)
C10 O8 C11 115.0(2)
C17 C12 C15 127.5(2)
C17 C12 C13 126.8(2)
C15 C12 C13 90.39(18)
C17 C12 C16 125.8(2)
C15 C12 C16 86.76(19)
C13 C12 C16 86.43(19)
C17 C12 C14 179.1(3)
C15 C12 C14 53.37(15)
C13 C12 C14 52.85(13)
C16 C12 C14 53.58(14)
C18 C13 C14 119.4(2)
C18 C13 C12 122.1(2)
C14 C13 C12 73.75(16)
C20 C14 C13 126.7(2)
C20 C14 C15 126.8(2)
C13 C14 C15 90.4(2)
C20 C14 C16 126.8(2)
C13 C14 C16 86.76(18)
C15 C14 C16 86.28(19)
C20 C14 C12 179.5(3)
C13 C14 C12 53.41(13)
C15 C14 C12 52.77(14)
C16 C14 C12 53.49(14)
C21 C15 C12 119.1(2)
C21 C15 C14 121.4(2)
C12 C15 C14 73.86(18)
C12 C16 C14 72.93(17)
O10 C17 O9 125.3(2)
O10 C17 C12 121.9(3)
O9 C17 C12 112.8(2)
O11 C18 O12 124.5(3)
O11 C18 C13 124.9(2)
O12 C18 C13 110.5(2)
C18 O12 C19 115.3(2)
O14 C20 O13 124.5(2)
O14 C20 C14 122.7(2)
O13 C20 C14 112.8(2)
O15 C21 O16 123.9(3)
O15 C21 C15 125.9(2)
O16 C21 C15 110.2(2)
C21 O16 C22 115.7(2)
O18 C23 O17 125.0(2)
O18 C23 C28 121.8(2)
O17 C23 C28 113.3(2)
C29 C24 C25 119.6(2)
C29 C24 C28 122.2(2)
C25 C24 C28 73.63(18)
C31 C25 C24 126.5(2)
C31 C25 C27 127.1(2)
C24 C25 C27 86.99(19)
C31 C25 C26 126.8(2)
C24 C25 C26 90.15(18)
C27 C25 C26 86.22(19)
C31 C25 C28 179.4(2)
C24 C25 C28 53.37(14)
C27 C25 C28 53.49(15)
C26 C25 C28 52.77(13)
C32 C26 C28 119.5(2)
C32 C26 C25 121.9(2)
C28 C26 C25 73.58(16)
C25 C27 C28 73.19(18)
C23 C28 C26 127.0(2)
C23 C28 C24 127.0(2)
C26 C28 C24 90.53(19)
C23 C28 C27 126.0(2)
C26 C28 C27 86.71(18)
C24 C28 C27 86.61(19)
C23 C28 C25 179.2(2)
C26 C28 C25 53.65(13)
C24 C28 C25 53.00(14)
C27 C28 C25 53.32(14)
O19 C29 O20 124.3(3)
O19 C29 C24 125.2(3)
O20 C29 C24 110.5(2)
C29 O20 C30 115.3(2)
O22 C31 O21 124.9(2)
O22 C31 C25 122.3(2)
O21 C31 C25 112.8(2)
O23 C32 O24 124.3(3)
O23 C32 C26 125.6(2)
O24 C32 C26 110.1(2)
C32 O24 C33 115.5(2)
C39 C34 C37 126.4(2)
C39 C34 C38 126.9(2)
C37 C34 C38 86.81(19)
C39 C34 C35 126.6(2)
C37 C34 C35 90.55(19)
C38 C34 C35 86.72(19)
C39 C34 C36 179.5(2)
C37 C34 C36 53.54(14)
C38 C34 C36 53.63(15)
C35 C34 C36 52.98(14)
C40 C35 C36 120.2(2)
C40 C35 C34 122.0(2)
C36 C35 C34 73.48(16)
C42 C36 C35 127.4(2)
C42 C36 C37 126.2(2)
C35 C36 C37 90.5(2)
C42 C36 C38 126.5(2)
C35 C36 C38 86.94(19)
C37 C36 C38 86.16(19)
C42 C36 C34 179.0(2)
C35 C36 C34 53.55(14)
C37 C36 C34 52.88(14)
C38 C36 C34 53.36(14)
C43 C37 C34 118.5(2)
C43 C37 C36 121.4(2)
C34 C37 C36 73.58(18)
C34 C38 C36 73.01(18)
O26 C39 O25 125.0(2)
O26 C39 C34 122.1(2)
O25 C39 C34 113.0(2)
O27 C40 O28 124.7(3)
O27 C40 C35 125.5(2)
O28 C40 C35 109.7(2)
C40 O28 C41 115.4(2)
O30 C42 O29 125.1(2)
O30 C42 C36 122.0(2)
O29 C42 C36 112.9(2)
O31 C43 O32 124.4(3)
O31 C43 C37 125.2(2)
O32 C43 C37 110.4(2)
C43 O32 C44 114.9(2)

loop_
_geom_bond_atom_site_label_1
_geom_bond_atom_site_label_2
_geom_bond_distance
C1 C6 1.498(3)
C1 C4 1.555(3)
C1 C2 1.561(4)
C1 C5 1.574(4)
C1 C3 1.868(3)
C2 C7 1.502(4)
C2 C3 1.548(3)
C3 C9 1.501(3)
C3 C4 1.567(3)
C3 C5 1.567(4)
C4 C10 1.507(4)
C6 O2 1.226(3)
C6 O1 1.312(3)
C7 O3 1.213(3)
C7 O4 1.347(3)
O4 C8 1.450(3)
C9 O6 1.222(3)
C9 O5 1.308(3)
C10 O7 1.205(3)
C10 O8 1.345(3)
O8 C11 1.462(3)
C12 C17 1.501(3)
C12 C15 1.552(3)
C12 C13 1.566(3)
C12 C16 1.574(4)
C12 C14 1.872(3)
C13 C18 1.509(4)
C13 C14 1.554(3)
C14 C20 1.496(3)
C14 C15 1.564(4)
C14 C16 1.576(3)
C15 C21 1.495(4)
C17 O10 1.220(3)
C17 O9 1.311(3)
C18 O11 1.205(3)
C18 O12 1.341(3)
O12 C19 1.453(3)
C20 O14 1.223(3)
C20 O13 1.314(3)
C21 O15 1.210(3)
C21 O16 1.348(3)
O16 C22 1.454(3)
C23 O18 1.224(3)
C23 O17 1.310(3)
C23 C28 1.500(3)
C24 C29 1.503(4)
C24 C25 1.557(3)
C24 C28 1.565(4)
C25 C31 1.499(3)
C25 C27 1.567(4)
C25 C26 1.571(3)
C25 C28 1.871(3)
C26 C32 1.499(4)
C26 C28 1.553(3)
C27 C28 1.571(4)
C29 O19 1.207(3)
C29 O20 1.346(3)
O20 C30 1.453(3)
C31 O22 1.225(3)
C31 O21 1.310(3)
C32 O23 1.213(3)
C32 O24 1.343(3)
O24 C33 1.455(3)
C34 C39 1.501(3)
C34 C37 1.552(3)
C34 C38 1.566(4)
C34 C35 1.566(3)
C34 C36 1.866(3)
C35 C40 1.506(4)
C35 C36 1.554(3)
C36 C42 1.501(3)
C36 C37 1.565(4)
C36 C38 1.571(4)
C37 C43 1.509(4)
C39 O26 1.225(3)
C39 O25 1.311(3)
C40 O27 1.209(3)
C40 O28 1.344(3)
O28 C41 1.453(3)
C42 O30 1.220(3)
C42 O29 1.308(3)
C43 O31 1.203(3)
C43 O32 1.346(3)
O32 C44 1.461(3)
